data_2223042
loop_
_publ_author_name
'Zhou, Dong-Sheng'
'Sun, Di'
'Yang, Shi-Yao'
'Huang, Rong-Bin'

_publ_section_title
Poly[(\m~2~-4,4'-bipyridine)bis(\m~4~-5-<i>tert</i>-butylisophthalato)bis(\m~3~-5-<i>tert</i>-butylisophthalato)di-\m~3~-hydroxido-pentazinc(II)]
_journal_coeditor_code DN2465
_journal_issue 9
_journal_name_full 'Acta Crystallographica Section E'
_journal_page_first m1078
_journal_page_last m1079
_journal_paper_doi 10.1107/S1600536809031365
_journal_volume 65
_journal_year 2009
_chemical_formula_iupac '[Zn5 (C12 H12 O4)4 (O H)2 (C10 H8 N2)]'
_chemical_formula_moiety 'C58 H58 N2 O18 Zn5'
_chemical_formula_sum 'C58 H58 N2 O18 Zn5'
_chemical_formula_weight 1397.91
_chemical_name_systematic
;
Poly[(\m~2~-4,4'-bipyridine)bis(\m~4~-5-<i>tert</i>-
butylisophthalato)bis(\m~3~-5-<i>tert</i>-butylisophthalato)di-\m~3~-
hydroxido-pentazinc(II)]
;
_space_group_IT_number 15
_symmetry_cell_setting monoclinic
_symmetry_space_group_name_Hall '-C 2yc'
_symmetry_space_group_name_H-M 'C 1 2/c 1'
_atom_sites_solution_hydrogens geom
_atom_sites_solution_primary direct
_atom_sites_solution_secondary difmap
_audit_creation_method SHELXL-97
_cell_angle_alpha 90.00
_cell_angle_beta 102.0444(18)
_cell_angle_gamma 90.00
_cell_formula_units_Z 4
_cell_length_a 26.1995(5)
_cell_length_b 11.2592(2)
_cell_length_c 19.6223(4)
_cell_measurement_reflns_used 7045
_cell_measurement_temperature 173(2)
_cell_measurement_theta_max 29.1322
_cell_measurement_theta_min 2.3102
_cell_volume 5660.87(19)
_computing_cell_refinement
;
CrysAlis RED (Oxford Diffraction, 2007)
;
_computing_data_collection
;
CrysAlis CCD (Oxford Diffraction, 2007)
;
_computing_data_reduction 'CrysAlis RED (Oxford Diffraction, 2007)'
_computing_molecular_graphics 'ORTEPIII (Burnett & Johnson, 1996)'
_computing_publication_material 'SHELXL97 (Sheldrick, 2008)'
_computing_structure_refinement 'SHELXL97 (Sheldrick, 2008)'
_computing_structure_solution 'SHELXS97 (Sheldrick, 2008)'
_diffrn_ambient_temperature 173(2)
_diffrn_detector_area_resol_mean 16.1903
_diffrn_measured_fraction_theta_full 0.988
_diffrn_measured_fraction_theta_max 0.988
_diffrn_measurement_device_type 'Oxford Diffraction Gemini S Ultra'
_diffrn_measurement_method 'CrysAlis RED, Oxford Diffraction'
_diffrn_radiation_monochromator graphite
_diffrn_radiation_source 'fine-focus sealed tube'
_diffrn_radiation_type MoK\a
_diffrn_radiation_wavelength 0.71073
_diffrn_reflns_av_R_equivalents 0.0311
_diffrn_reflns_av_sigmaI/netI 0.0463
_diffrn_reflns_limit_h_max 32
_diffrn_reflns_limit_h_min -32
_diffrn_reflns_limit_k_max 13
_diffrn_reflns_limit_k_min -13
_diffrn_reflns_limit_l_max 24
_diffrn_reflns_limit_l_min -24
_diffrn_reflns_number 13453
_diffrn_reflns_theta_full 26.00
_diffrn_reflns_theta_max 26.00
_diffrn_reflns_theta_min 2.32
_diffrn_standards_decay_% 0
_diffrn_standards_interval_count 0
_diffrn_standards_interval_time 0
_diffrn_standards_number 0
_exptl_absorpt_coefficient_mu 2.164
_exptl_absorpt_correction_T_max 0.6714
_exptl_absorpt_correction_T_min 0.5265
_exptl_absorpt_correction_type multi-scan
_exptl_absorpt_process_details
;
(CrysAlis RED; Oxford Diffraction, 2007)
;
_exptl_crystal_colour colorless
_exptl_crystal_density_diffrn 1.640
_exptl_crystal_density_method 'not measured'
_exptl_crystal_description block
_exptl_crystal_F_000 2856
_exptl_crystal_size_max 0.34
_exptl_crystal_size_mid 0.30
_exptl_crystal_size_min 0.20
_refine_diff_density_max 1.246
_refine_diff_density_min -0.377
_refine_ls_extinction_method none
_refine_ls_goodness_of_fit_ref 1.000
_refine_ls_hydrogen_treatment mixed
_refine_ls_matrix_type full
_refine_ls_number_parameters 401
_refine_ls_number_reflns 5494
_refine_ls_number_restraints 13
_refine_ls_restrained_S_all 1.002
_refine_ls_R_factor_all 0.0401
_refine_ls_R_factor_gt 0.0283
_refine_ls_shift/su_max 0.001
_refine_ls_shift/su_mean 0.000
_refine_ls_structure_factor_coef Fsqd
_refine_ls_weighting_details 'calc w=1/[\s^2^(Fo^2^)+(0.0319P)^2^] where P=(Fo^2^+2Fc^2^)/3'
_refine_ls_weighting_scheme calc
_refine_ls_wR_factor_gt 0.0641
_refine_ls_wR_factor_ref 0.0657
_reflns_number_gt 4246
_reflns_number_total 5494
_reflns_threshold_expression I>2\s(I)
_cod_data_source_file dn2465.cif
_cod_data_source_block I
_cod_original_sg_symbol_H-M 'C 2/c'
_cod_database_code 2223042
_cod_database_fobs_code 2223042

loop_
_symmetry_equiv_pos_as_xyz
'x, y, z'
'-x, y, -z+1/2'
'x+1/2, y+1/2, z'
'-x+1/2, y+1/2, -z+1/2'
'-x, -y, -z'
'x, -y, z-1/2'
'-x+1/2, -y+1/2, -z'
'x+1/2, -y+1/2, z-1/2'

loop_
_atom_site_type_symbol
_atom_site_label
_atom_site_fract_x
_atom_site_fract_y
_atom_site_fract_z
_atom_site_U_iso_or_equiv
_atom_site_adp_type
_atom_site_calc_flag
_atom_site_refinement_flags
_atom_site_occupancy
_atom_site_disorder_assembly
_atom_site_disorder_group
Zn Zn1 0.0000 0.39344(4) 0.2500 0.01133(10) Uani d S 1 . .
Zn Zn2 0.112667(11) 0.33542(3) 0.193919(15) 0.01162(8) Uani d . 1 . .
Zn Zn3 0.027868(11) 0.29870(3) 0.072954(15) 0.01269(8) Uani d . 1 . .
O O1 0.07251(7) 0.39814(15) 0.32346(9) 0.0160(4) Uani d . 1 . .
O O2 0.14721(7) 0.37581(17) 0.28684(9) 0.0204(4) Uani d . 1 . .
O O3 0.08674(7) 0.64886(16) 0.53303(9) 0.0179(4) Uani d . 1 . .
O O4 0.14678(7) 0.58893(16) 0.62566(9) 0.0175(4) Uani d . 1 . .
O O5 0.11765(7) 0.16380(15) 0.18948(10) 0.0209(5) Uani d . 1 . .
O O6 0.04856(7) 0.13238(15) 0.10268(9) 0.0190(4) Uani d . 1 . .
O O7 0.03696(7) -0.41560(16) 0.07271(9) 0.0212(5) Uani d . 1 . .
O O8 0.03202(7) -0.26648(16) -0.00443(9) 0.0191(4) Uani d . 1 . .
O O9 0.03909(6) 0.39068(16) 0.16139(9) 0.0117(4) Uani d D 1 . .
H H9 0.0417(14) 0.4619(13) 0.1502(18) 0.053(12) Uiso d D 1 . .
N N1 0.0000 0.5789(3) 0.2500 0.0137(7) Uani d S 1 . .
N N2 0.0000 1.2080(3) 0.2500 0.0133(7) Uani d S 1 . .
C C1 0.15186(10) 0.4375(2) 0.40284(13) 0.0146(6) Uani d . 1 . .
C C2 0.12650(10) 0.4891(2) 0.45008(13) 0.0143(6) Uani d . 1 . .
H H2A 0.0896 0.4966 0.4394 0.017 Uiso calc R 1 . .
C C3 0.15512(10) 0.5302(2) 0.51342(13) 0.0153(6) Uani d . 1 . .
C C4 0.20896(10) 0.5139(2) 0.52952(14) 0.0190(6) Uani d . 1 . .
H H4A 0.2281 0.5394 0.5736 0.023 Uiso calc R 1 . .
C C5 0.23537(10) 0.4616(2) 0.48317(14) 0.0192(6) Uani d . 1 A .
C C6 0.20612(10) 0.4258(2) 0.41891(13) 0.0179(6) Uani d . 1 . .
H H6A 0.2234 0.3928 0.3853 0.022 Uiso calc R 1 . .
C C7 0.12122(10) 0.3999(2) 0.33291(13) 0.0138(6) Uani d . 1 . .
C C8 0.12757(10) 0.5938(2) 0.56094(13) 0.0146(6) Uani d . 1 . .
C C9 0.29516(11) 0.4496(3) 0.50082(15) 0.0298(8) Uani d D 1 . .
C C13 0.09777(10) -0.0335(2) 0.15251(13) 0.0143(6) Uani d . 1 . .
C C14 0.06872(10) -0.1106(2) 0.10376(13) 0.0151(6) Uani d . 1 . .
H H14A 0.0425 -0.0802 0.0671 0.018 Uiso calc R 1 . .
C C15 0.07813(10) -0.2310(2) 0.10888(13) 0.0138(6) Uani d . 1 . .
C C16 0.11761(10) -0.2758(2) 0.16168(13) 0.0142(6) Uani d . 1 . .
H H16A 0.1234 -0.3590 0.1652 0.017 Uiso calc R 1 . .
C C17 0.14871(10) -0.2000(2) 0.20925(13) 0.0146(6) Uani d . 1 B .
C C18 0.13744(10) -0.0788(2) 0.20429(13) 0.0164(6) Uani d . 1 . .
H H18A 0.1574 -0.0259 0.2371 0.020 Uiso calc R 1 . .
C C19 0.08700(10) 0.0960(2) 0.14760(13) 0.0142(6) Uani d . 1 . .
C C20 0.04689(10) -0.3146(2) 0.05614(13) 0.0148(6) Uani d . 1 . .
C C21 0.19303(10) -0.2492(2) 0.26583(14) 0.0187(6) Uani d D 1 . .
C C25 0.02271(10) 0.6417(2) 0.30652(14) 0.0175(6) Uani d . 1 . .
H H25A 0.0392 0.5995 0.3471 0.021 Uiso calc R 1 . .
C C26 0.02324(10) 0.7631(2) 0.30859(14) 0.0183(6) Uani d . 1 . .
H H26A 0.0395 0.8032 0.3501 0.022 Uiso calc R 1 . .
C C27 0.0000 0.8278(3) 0.2500 0.0154(8) Uani d S 1 . .
C C28 0.0000 0.9584(3) 0.2500 0.0139(8) Uani d S 1 . .
C C29 0.03577(10) 1.0240(2) 0.29771(14) 0.0212(7) Uani d . 1 . .
H H29A 0.0615 0.9842 0.3313 0.025 Uiso calc R 1 . .
C C30 0.03423(10) 1.1455(2) 0.29664(14) 0.0200(6) Uani d . 1 . .
H H30A 0.0587 1.1876 0.3307 0.024 Uiso calc R 1 . .
C C10 0.3204(3) 0.5629(6) 0.4881(6) 0.0346(8) Uani d PD 0.64(2) A 1
H H10A 0.3078 0.6268 0.5143 0.052 Uiso calc PR 0.64(2) A 1
H H10B 0.3118 0.5815 0.4383 0.052 Uiso calc PR 0.64(2) A 1
H H10C 0.3583 0.5553 0.5035 0.052 Uiso calc PR 0.64(2) A 1
C C11 0.3152(4) 0.3482(11) 0.4639(7) 0.0346(8) Uani d PD 0.64(2) A 1
H H11A 0.3003 0.2735 0.4765 0.052 Uiso calc PR 0.64(2) A 1
H H11B 0.3533 0.3449 0.4778 0.052 Uiso calc PR 0.64(2) A 1
H H11C 0.3050 0.3602 0.4135 0.052 Uiso calc PR 0.64(2) A 1
C C12 0.3125(3) 0.4137(9) 0.5797(4) 0.0346(8) Uani d PD 0.64(2) A 1
H H12A 0.2922 0.3448 0.5892 0.052 Uiso calc PR 0.64(2) A 1
H H12B 0.3064 0.4804 0.6091 0.052 Uiso calc PR 0.64(2) A 1
H H12C 0.3497 0.3935 0.5900 0.052 Uiso calc PR 0.64(2) A 1
C C22 0.2377(5) -0.1604(13) 0.2822(5) 0.0257(16) Uani d PD 0.85(3) B 1
H H22A 0.2260 -0.0887 0.3027 0.039 Uiso calc PR 0.85(3) B 1
H H22B 0.2490 -0.1394 0.2392 0.039 Uiso calc PR 0.85(3) B 1
H H22C 0.2670 -0.1958 0.3153 0.039 Uiso calc PR 0.85(3) B 1
C C23 0.1707(3) -0.2688(9) 0.3319(3) 0.0387(18) Uani d PD 0.85(3) B 1
H H23A 0.1565 -0.1939 0.3453 0.058 Uiso calc PR 0.85(3) B 1
H H23B 0.1985 -0.2966 0.3699 0.058 Uiso calc PR 0.85(3) B 1
H H23C 0.1429 -0.3284 0.3222 0.058 Uiso calc PR 0.85(3) B 1
C C24 0.2143(3) -0.3666(6) 0.2451(5) 0.039(2) Uani d PD 0.85(3) B 1
H H24A 0.1865 -0.4264 0.2379 0.058 Uiso calc PR 0.85(3) B 1
H H24B 0.2432 -0.3930 0.2821 0.058 Uiso calc PR 0.85(3) B 1
H H24C 0.2268 -0.3559 0.2018 0.058 Uiso calc PR 0.85(3) B 1
C C10' 0.3139(5) 0.5649(11) 0.4642(9) 0.0346(8) Uani d PD 0.36(2) A 2
H H10D 0.3521 0.5689 0.4749 0.052 Uiso calc PR 0.36(2) A 2
H H10E 0.2997 0.6365 0.4817 0.052 Uiso calc PR 0.36(2) A 2
H H10F 0.3013 0.5596 0.4136 0.052 Uiso calc PR 0.36(2) A 2
C C11' 0.3096(7) 0.341(2) 0.4596(13) 0.0346(8) Uani d PD 0.36(2) A 2
H H11D 0.2862 0.2743 0.4637 0.052 Uiso calc PR 0.36(2) A 2
H H11E 0.3457 0.3171 0.4787 0.052 Uiso calc PR 0.36(2) A 2
H H11F 0.3059 0.3619 0.4104 0.052 Uiso calc PR 0.36(2) A 2
C C12' 0.3191(5) 0.4493(16) 0.5762(6) 0.0346(8) Uani d PD 0.36(2) A 2
H H12D 0.3041 0.3847 0.5992 0.052 Uiso calc PR 0.36(2) A 2
H H12E 0.3122 0.5254 0.5968 0.052 Uiso calc PR 0.36(2) A 2
H H12F 0.3569 0.4376 0.5826 0.052 Uiso calc PR 0.36(2) A 2
C C22' 0.238(3) -0.164(8) 0.296(3) 0.0257(16) Uani d PD 0.15(3) B 2
H H22D 0.2245 -0.0978 0.3195 0.039 Uiso calc PR 0.15(3) B 2
H H22E 0.2533 -0.1330 0.2580 0.039 Uiso calc PR 0.15(3) B 2
H H22F 0.2647 -0.2066 0.3294 0.039 Uiso calc PR 0.15(3) B 2
C C23' 0.173(2) -0.307(5) 0.326(2) 0.0387(18) Uani d PD 0.15(3) B 2
H H23D 0.1353 -0.2925 0.3199 0.058 Uiso calc PR 0.15(3) B 2
H H23E 0.1909 -0.2715 0.3704 0.058 Uiso calc PR 0.15(3) B 2
H H23F 0.1796 -0.3922 0.3267 0.058 Uiso calc PR 0.15(3) B 2
C C24' 0.2222(15) -0.338(4) 0.226(2) 0.039(2) Uani d PD 0.15(3) B 2
H H24D 0.2303 -0.2990 0.1850 0.058 Uiso calc PR 0.15(3) B 2
H H24E 0.1999 -0.4073 0.2113 0.058 Uiso calc PR 0.15(3) B 2
H H24F 0.2546 -0.3641 0.2570 0.058 Uiso calc PR 0.15(3) B 2

loop_
_atom_site_aniso_label
_atom_site_aniso_U_11
_atom_site_aniso_U_22
_atom_site_aniso_U_33
_atom_site_aniso_U_12
_atom_site_aniso_U_13
_atom_site_aniso_U_23
Zn1 0.0133(2) 0.0072(2) 0.0128(2) 0.000 0.00121(17) 0.000
Zn2 0.01415(15) 0.01061(16) 0.00943(15) -0.00041(12) 0.00094(12) -0.00046(12)
Zn3 0.01343(15) 0.01206(17) 0.01123(15) -0.00074(12) -0.00054(12) -0.00065(12)
O1 0.0153(10) 0.0158(10) 0.0149(9) -0.0012(8) -0.0016(8) -0.0011(8)
O2 0.0185(10) 0.0297(12) 0.0123(9) -0.0010(9) 0.0016(8) -0.0072(8)
O3 0.0161(10) 0.0217(11) 0.0154(9) 0.0052(8) 0.0027(8) 0.0017(8)
O4 0.0153(9) 0.0236(11) 0.0126(9) 0.0032(8) 0.0008(8) -0.0054(8)
O5 0.0270(11) 0.0097(10) 0.0218(10) 0.0020(8) -0.0043(9) -0.0026(8)
O6 0.0199(10) 0.0126(10) 0.0211(10) 0.0022(8) -0.0037(8) 0.0017(8)
O7 0.0282(11) 0.0104(10) 0.0216(10) -0.0023(8) -0.0029(9) 0.0005(8)
O8 0.0192(10) 0.0189(11) 0.0156(9) -0.0038(8) -0.0048(8) 0.0006(8)
O9 0.0143(9) 0.0083(10) 0.0123(9) 0.0004(8) 0.0023(7) -0.0015(8)
N1 0.0169(16) 0.0092(16) 0.0153(16) 0.000 0.0042(13) 0.000
N2 0.0146(15) 0.0115(16) 0.0145(15) 0.000 0.0047(13) 0.000
C1 0.0157(13) 0.0130(14) 0.0138(13) -0.0014(11) -0.0001(11) 0.0002(11)
C2 0.0138(13) 0.0139(14) 0.0146(13) 0.0017(11) 0.0015(11) 0.0010(11)
C3 0.0170(14) 0.0157(15) 0.0134(13) 0.0002(11) 0.0034(11) 0.0011(11)
C4 0.0183(14) 0.0246(16) 0.0119(13) -0.0028(12) -0.0018(11) -0.0047(12)
C5 0.0120(13) 0.0268(17) 0.0183(14) -0.0006(12) 0.0024(11) -0.0057(12)
C6 0.0187(14) 0.0213(16) 0.0151(14) 0.0001(12) 0.0063(11) -0.0042(12)
C7 0.0208(14) 0.0071(13) 0.0126(13) -0.0007(11) 0.0018(11) 0.0006(11)
C8 0.0149(13) 0.0135(14) 0.0157(13) -0.0064(11) 0.0035(11) -0.0020(11)
C9 0.0153(15) 0.048(2) 0.0260(17) -0.0003(14) 0.0031(13) -0.0138(15)
C13 0.0174(14) 0.0112(14) 0.0145(13) 0.0013(11) 0.0036(11) 0.0020(11)
C14 0.0147(13) 0.0149(14) 0.0145(13) 0.0018(11) 0.0004(11) 0.0033(11)
C15 0.0139(13) 0.0140(15) 0.0134(13) -0.0012(11) 0.0023(11) -0.0006(11)
C16 0.0175(13) 0.0094(14) 0.0152(13) 0.0014(11) 0.0023(11) -0.0006(11)
C17 0.0135(13) 0.0132(14) 0.0157(13) 0.0000(11) 0.0003(11) 0.0010(11)
C18 0.0162(13) 0.0130(14) 0.0177(14) -0.0015(11) -0.0015(11) -0.0028(11)
C19 0.0172(14) 0.0109(14) 0.0153(13) 0.0015(11) 0.0051(11) 0.0014(11)
C20 0.0117(13) 0.0162(16) 0.0152(13) 0.0007(11) -0.0002(11) 0.0006(12)
C21 0.0160(14) 0.0148(14) 0.0205(14) 0.0009(12) -0.0072(12) 0.0000(12)
C25 0.0197(14) 0.0133(15) 0.0179(14) 0.0001(11) 0.0006(12) 0.0012(12)
C26 0.0207(14) 0.0139(15) 0.0196(14) -0.0019(12) 0.0026(12) -0.0039(12)
C27 0.0147(19) 0.011(2) 0.023(2) 0.000 0.0079(16) 0.000
C28 0.0143(18) 0.011(2) 0.0179(19) 0.000 0.0076(16) 0.000
C29 0.0216(15) 0.0128(15) 0.0254(16) 0.0015(12) -0.0033(13) 0.0031(12)
C30 0.0200(15) 0.0143(15) 0.0222(15) -0.0014(12) -0.0034(12) -0.0008(12)
C10 0.0152(15) 0.0541(19) 0.0319(15) -0.0008(13) -0.0013(13) -0.0144(15)
C11 0.0152(15) 0.0541(19) 0.0319(15) -0.0008(13) -0.0013(13) -0.0144(15)
C12 0.0152(15) 0.0541(19) 0.0319(15) -0.0008(13) -0.0013(13) -0.0144(15)
C22 0.0210(16) 0.0226(18) 0.028(4) -0.0050(14) -0.008(3) 0.004(3)
C23 0.030(2) 0.047(5) 0.034(2) 0.000(4) -0.0062(17) 0.022(3)
C24 0.036(3) 0.020(3) 0.047(4) 0.013(2) -0.023(2) -0.006(3)
C10' 0.0152(15) 0.0541(19) 0.0319(15) -0.0008(13) -0.0013(13) -0.0144(15)
C11' 0.0152(15) 0.0541(19) 0.0319(15) -0.0008(13) -0.0013(13) -0.0144(15)
C12' 0.0152(15) 0.0541(19) 0.0319(15) -0.0008(13) -0.0013(13) -0.0144(15)
C22' 0.0210(16) 0.0226(18) 0.028(4) -0.0050(14) -0.008(3) 0.004(3)
C23' 0.030(2) 0.047(5) 0.034(2) 0.000(4) -0.0062(17) 0.022(3)
C24' 0.036(3) 0.020(3) 0.047(4) 0.013(2) -0.023(2) -0.006(3)

loop_
_atom_type_symbol
_atom_type_description
_atom_type_scat_dispersion_real
_atom_type_scat_dispersion_imag
_atom_type_scat_source
C C 0.0033 0.0016 'International Tables Vol C Tables 4.2.6.8 and 6.1.1.4'
H H 0.0000 0.0000 'International Tables Vol C Tables 4.2.6.8 and 6.1.1.4'
N N 0.0061 0.0033 'International Tables Vol C Tables 4.2.6.8 and 6.1.1.4'
O O 0.0106 0.0060 'International Tables Vol C Tables 4.2.6.8 and 6.1.1.4'
Zn Zn 0.2839 1.4301 'International Tables Vol C Tables 4.2.6.8 and 6.1.1.4'

loop_
_geom_angle_atom_site_label_1
_geom_angle_atom_site_label_2
_geom_angle_atom_site_label_3
_geom_angle_site_symmetry_1
_geom_angle_site_symmetry_3
_geom_angle
_geom_angle_publ_flag
N2 Zn1 N1 1_545 . 180.0 ?
N2 Zn1 O1 1_545 . 91.42(5) ?
N1 Zn1 O1 . . 88.58(5) ?
N2 Zn1 O1 1_545 2 91.42(5) ?
N1 Zn1 O1 . 2 88.58(5) ?
O1 Zn1 O1 . 2 177.16(10) ?
N2 Zn1 O9 1_545 2 89.19(5) ?
N1 Zn1 O9 . 2 90.81(5) ?
O1 Zn1 O9 . 2 87.82(6) ?
O1 Zn1 O9 2 2 92.22(6) ?
N2 Zn1 O9 1_545 . 89.19(5) ?
N1 Zn1 O9 . . 90.81(5) ?
O1 Zn1 O9 . . 92.22(6) ?
O1 Zn1 O9 2 . 87.82(6) ?
O9 Zn1 O9 2 . 178.38(10) ?
O2 Zn2 O5 . . 104.87(8) ?
O2 Zn2 O4 . 6_565 110.89(8) ?
O5 Zn2 O4 . 6_565 111.02(8) ?
O2 Zn2 O9 . . 117.59(8) ?
O5 Zn2 O9 . . 111.42(8) ?
O4 Zn2 O9 6_565 . 101.18(7) ?
O2 Zn2 Zn3 . . 159.36(6) ?
O5 Zn2 Zn3 . . 82.50(5) ?
O4 Zn2 Zn3 6_565 . 83.33(5) ?
O9 Zn2 Zn3 . . 42.76(5) ?
O8 Zn3 O3 5 6_565 112.44(8) ?
O8 Zn3 O9 5 . 132.46(8) ?
O3 Zn3 O9 6_565 . 101.90(7) ?
O8 Zn3 O6 5 . 99.38(7) ?
O3 Zn3 O6 6_565 . 102.14(8) ?
O9 Zn3 O6 . . 104.54(7) ?
O8 Zn3 Zn2 5 . 171.76(6) ?
O3 Zn3 Zn2 6_565 . 75.75(5) ?
O9 Zn3 Zn2 . . 43.02(5) ?
O6 Zn3 Zn2 . . 77.40(5) ?
C7 O1 Zn1 . . 146.93(18) ?
C7 O2 Zn2 . . 120.80(16) ?
C8 O3 Zn3 . 6_566 129.98(17) ?
C8 O4 Zn2 . 6_566 121.73(16) ?
C19 O5 Zn2 . . 125.86(16) ?
C19 O6 Zn3 . . 129.49(16) ?
C20 O8 Zn3 . 5 128.72(17) ?
Zn3 O9 Zn2 . . 94.23(7) ?
Zn3 O9 Zn1 . . 133.63(9) ?
Zn2 O9 Zn1 . . 109.25(7) ?
Zn3 O9 H9 . . 106(2) ?
Zn2 O9 H9 . . 105(2) ?
Zn1 O9 H9 . . 106(3) ?
C25 N1 C25 . 2 116.6(3) ?
C25 N1 Zn1 . . 121.72(16) ?
C25 N1 Zn1 2 . 121.72(16) ?
C30 N2 C30 2 . 116.6(3) ?
C30 N2 Zn1 2 1_565 121.70(16) ?
C30 N2 Zn1 . 1_565 121.70(16) ?
C2 C1 C6 . . 120.0(2) ?
C2 C1 C7 . . 119.6(2) ?
C6 C1 C7 . . 120.4(2) ?
C1 C2 C3 . . 119.8(2) ?
C1 C2 H2A . . 120.1 ?
C3 C2 H2A . . 120.1 ?
C4 C3 C2 . . 119.4(2) ?
C4 C3 C8 . . 121.7(2) ?
C2 C3 C8 . . 118.8(2) ?
C5 C4 C3 . . 121.9(2) ?
C5 C4 H4A . . 119.0 ?
C3 C4 H4A . . 119.0 ?
C4 C5 C6 . . 117.5(2) ?
C4 C5 C9 . . 121.0(2) ?
C6 C5 C9 . . 121.4(3) ?
C5 C6 C1 . . 121.3(3) ?
C5 C6 H6A . . 119.4 ?
C1 C6 H6A . . 119.4 ?
O1 C7 O2 . . 125.0(2) ?
O1 C7 C1 . . 118.4(2) ?
O2 C7 C1 . . 116.6(2) ?
O3 C8 O4 . . 125.6(2) ?
O3 C8 C3 . . 116.5(2) ?
O4 C8 C3 . . 117.9(2) ?
C10 C9 C12' . . 93.3(5) ?
C10 C9 C11 . . 111.1(7) ?
C12' C9 C11 . . 111.2(8) ?
C10 C9 C5 . . 110.8(4) ?
C12' C9 C5 . . 115.1(6) ?
C11 C9 C5 . . 113.5(4) ?
C10 C9 C11' . . 115.2(11) ?
C12' C9 C11' . . 114.7(11) ?
C5 C9 C11' . . 107.3(7) ?
C10 C9 C12 . . 109.8(3) ?
C11 C9 C12 . . 102.8(7) ?
C5 C9 C12 . . 108.4(4) ?
C11' C9 C12 . . 104.9(11) ?
C12' C9 C10' . . 110.0(5) ?
C11 C9 C10' . . 103.2(8) ?
C5 C9 C10' . . 102.7(5) ?
C11' C9 C10' . . 105.9(12) ?
C12 C9 C10' . . 126.5(5) ?
C18 C13 C14 . . 119.4(2) ?
C18 C13 C19 . . 120.7(2) ?
C14 C13 C19 . . 119.9(2) ?
C15 C14 C13 . . 119.9(2) ?
C15 C14 H14A . . 120.0 ?
C13 C14 H14A . . 120.0 ?
C14 C15 C16 . . 120.2(2) ?
C14 C15 C20 . . 120.0(2) ?
C16 C15 C20 . . 119.7(2) ?
C17 C16 C15 . . 121.0(2) ?
C17 C16 H16A . . 119.5 ?
C15 C16 H16A . . 119.5 ?
C16 C17 C18 . . 117.8(2) ?
C16 C17 C21 . . 120.8(2) ?
C18 C17 C21 . . 121.4(2) ?
C13 C18 C17 . . 121.7(2) ?
C13 C18 H18A . . 119.2 ?
C17 C18 H18A . . 119.2 ?
O6 C19 O5 . . 124.0(2) ?
O6 C19 C13 . . 118.5(2) ?
O5 C19 C13 . . 117.4(2) ?
O7 C20 O8 . . 126.4(2) ?
O7 C20 C15 . . 120.8(2) ?
O8 C20 C15 . . 112.8(2) ?
C24 C21 C22 . . 108.6(8) ?
C24 C21 C17 . . 112.6(3) ?
C22 C21 C17 . . 110.4(6) ?
C24 C21 C23' . . 92.6(19) ?
C22 C21 C23' . . 119(2) ?
C17 C21 C23' . . 112(2) ?
C24 C21 C22' . . 111(4) ?
C17 C21 C22' . . 117(3) ?
C23' C21 C22' . . 109(3) ?
C24 C21 C23 . . 108.9(3) ?
C22 C21 C23 . . 109.0(5) ?
C17 C21 C23 . . 107.3(3) ?
C22' C21 C23 . . 99(3) ?
C22 C21 C24' . . 95.3(18) ?
C17 C21 C24' . . 104.2(15) ?
C23' C21 C24' . . 113(2) ?
C22' C21 C24' . . 100(4) ?
C23 C21 C24' . . 129.5(17) ?
N1 C25 C26 . . 123.4(2) ?
N1 C25 H25A . . 118.3 ?
C26 C25 H25A . . 118.3 ?
C25 C26 C27 . . 120.0(3) ?
C25 C26 H26A . . 120.0 ?
C27 C26 H26A . . 120.0 ?
C26 C27 C26 2 . 116.8(3) ?
C26 C27 C28 2 . 121.62(17) ?
C26 C27 C28 . . 121.62(17) ?
C29 C28 C29 . 2 115.9(3) ?
C29 C28 C27 . . 122.07(17) ?
C29 C28 C27 2 . 122.07(17) ?
C30 C29 C28 . . 120.5(3) ?
C30 C29 H29A . . 119.8 ?
C28 C29 H29A . . 119.8 ?
N2 C30 C29 . . 123.3(2) ?
N2 C30 H30A . . 118.4 ?
C29 C30 H30A . . 118.4 ?
C9 C10 H10A . . 109.5 ?
C9 C10 H10B . . 109.5 ?
C9 C10 H10C . . 109.5 ?
C9 C11 H11A . . 109.5 ?
C9 C11 H11B . . 109.5 ?
C9 C11 H11C . . 109.5 ?
C9 C12 H12A . . 109.5 ?
C9 C12 H12B . . 109.5 ?
C9 C12 H12C . . 109.5 ?
C21 C22 H22A . . 109.5 ?
C21 C22 H22B . . 109.5 ?
C21 C22 H22C . . 109.5 ?
C21 C23 H23A . . 109.5 ?
C21 C23 H23B . . 109.5 ?
C21 C23 H23C . . 109.5 ?
C21 C24 H24A . . 109.5 ?
C21 C24 H24B . . 109.5 ?
C21 C24 H24C . . 109.5 ?
C9 C10' H10D . . 109.5 ?
C9 C10' H10E . . 109.5 ?
H10D C10' H10E . . 109.5 ?
C9 C10' H10F . . 109.5 ?
H10D C10' H10F . . 109.5 ?
H10E C10' H10F . . 109.5 ?
C9 C11' H11D . . 109.5 ?
C9 C11' H11E . . 109.5 ?
H11D C11' H11E . . 109.5 ?
C9 C11' H11F . . 109.5 ?
H11D C11' H11F . . 109.5 ?
H11E C11' H11F . . 109.5 ?
C9 C12' H12D . . 109.5 ?
C9 C12' H12E . . 109.5 ?
H12D C12' H12E . . 109.5 ?
C9 C12' H12F . . 109.5 ?
H12D C12' H12F . . 109.5 ?
H12E C12' H12F . . 109.5 ?
C21 C22' H22D . . 109.5 ?
C21 C22' H22E . . 109.5 ?
H22D C22' H22E . . 109.5 ?
C21 C22' H22F . . 109.5 ?
H22D C22' H22F . . 109.5 ?
H22E C22' H22F . . 109.5 ?
C21 C23' H23D . . 109.5 ?
C21 C23' H23E . . 109.5 ?
H23D C23' H23E . . 109.5 ?
C21 C23' H23F . . 109.5 ?
H23D C23' H23F . . 109.5 ?
H23E C23' H23F . . 109.5 ?
C21 C24' H24D . . 109.5 ?
C21 C24' H24E . . 109.5 ?
H24D C24' H24E . . 109.5 ?
C21 C24' H24F . . 109.5 ?
H24D C24' H24F . . 109.5 ?
H24E C24' H24F . . 109.5 ?

loop_
_geom_bond_atom_site_label_1
_geom_bond_atom_site_label_2
_geom_bond_site_symmetry_2
_geom_bond_distance
_geom_bond_publ_flag
Zn1 N2 1_545 2.088(3) ?
Zn1 N1 . 2.088(3) ?
Zn1 O1 . 2.1323(16) ?
Zn1 O1 2 2.1323(16) ?
Zn1 O9 2 2.1947(18) ?
Zn1 O9 . 2.1947(18) ?
Zn2 O2 . 1.9136(17) ?
Zn2 O5 . 1.9398(18) ?
Zn2 O4 6_565 1.9539(18) ?
Zn2 O9 . 1.9992(16) ?
Zn2 Zn3 . 2.9223(4) ?
Zn3 O8 5 1.8764(17) ?
Zn3 O3 6_565 1.9609(19) ?
Zn3 O9 . 1.9893(17) ?
Zn3 O6 . 2.0022(17) ?
O1 C7 . 1.251(3) ?
O2 C7 . 1.270(3) ?
O3 C8 . 1.258(3) ?
O3 Zn3 6_566 1.9609(19) ?
O4 C8 . 1.266(3) ?
O4 Zn2 6_566 1.9539(18) ?
O5 C19 . 1.276(3) ?
O6 C19 . 1.260(3) ?
O7 C20 . 1.226(3) ?
O8 C20 . 1.290(3) ?
O8 Zn3 5 1.8764(17) ?
O9 H9 . 0.838(10) ?
N1 C25 . 1.345(3) ?
N1 C25 2 1.345(3) ?
N2 C30 2 1.340(3) ?
N2 C30 . 1.340(3) ?
N2 Zn1 1_565 2.088(3) ?
C1 C2 . 1.377(4) ?
C1 C6 . 1.397(4) ?
C1 C7 . 1.499(3) ?
C2 C3 . 1.390(3) ?
C2 H2A . 0.9500 ?
C3 C4 . 1.392(4) ?
C3 C8 . 1.478(4) ?
C4 C5 . 1.384(4) ?
C4 H4A . 0.9500 ?
C5 C6 . 1.391(3) ?
C5 C9 . 1.538(4) ?
C6 H6A . 0.9500 ?
C9 C10 . 1.482(7) ?
C9 C12' . 1.482(12) ?
C9 C11 . 1.503(10) ?
C9 C11' . 1.559(16) ?
C9 C12 . 1.573(8) ?
C9 C10' . 1.611(12) ?
C13 C18 . 1.390(3) ?
C13 C14 . 1.394(3) ?
C13 C19 . 1.485(3) ?
C14 C15 . 1.377(4) ?
C14 H14A . 0.9500 ?
C15 C16 . 1.396(3) ?
C15 C20 . 1.508(3) ?
C16 C17 . 1.395(3) ?
C16 H16A . 0.9500 ?
C17 C18 . 1.395(4) ?
C17 C21 . 1.533(3) ?
C18 H18A . 0.9500 ?
C21 C24 . 1.523(5) ?
C21 C22 . 1.523(5) ?
C21 C23' . 1.54(2) ?
C21 C22' . 1.54(2) ?
C21 C23 . 1.545(6) ?
C21 C24' . 1.564(19) ?
C25 C26 . 1.368(4) ?
C25 H25A . 0.9500 ?
C26 C27 . 1.390(3) ?
C26 H26A . 0.9500 ?
C27 C26 2 1.390(3) ?
C27 C28 . 1.470(5) ?
C28 C29 . 1.391(3) ?
C28 C29 2 1.391(3) ?
C29 C30 . 1.369(4) ?
C29 H29A . 0.9500 ?
C30 H30A . 0.9500 ?
C10 H10A . 0.9800 ?
C10 H10B . 0.9800 ?
C10 H10C . 0.9800 ?
C11 H11A . 0.9800 ?
C11 H11B . 0.9800 ?
C11 H11C . 0.9800 ?
C12 H12A . 0.9800 ?
C12 H12B . 0.9800 ?
C12 H12C . 0.9800 ?
C22 H22A . 0.9800 ?
C22 H22B . 0.9800 ?
C22 H22C . 0.9800 ?
C23 H23A . 0.9800 ?
C23 H23B . 0.9800 ?
C23 H23C . 0.9800 ?
C24 H24A . 0.9800 ?
C24 H24B . 0.9800 ?
C24 H24C . 0.9800 ?
C10' H10D . 0.9800 ?
C10' H10E . 0.9800 ?
C10' H10F . 0.9800 ?
C11' H11D . 0.9800 ?
C11' H11E . 0.9800 ?
C11' H11F . 0.9800 ?
C12' H12D . 0.9800 ?
C12' H12E . 0.9800 ?
C12' H12F . 0.9800 ?
C22' H22D . 0.9800 ?
C22' H22E . 0.9800 ?
C22' H22F . 0.9800 ?
C23' H23D . 0.9800 ?
C23' H23E . 0.9800 ?
C23' H23F . 0.9800 ?
C24' H24D . 0.9800 ?
C24' H24E . 0.9800 ?
C24' H24F . 0.9800 ?

loop_
_geom_hbond_atom_site_label_D
_geom_hbond_atom_site_label_H
_geom_hbond_atom_site_label_A
_geom_hbond_site_symmetry_A
_geom_hbond_distance_DH
_geom_hbond_distance_HA
_geom_hbond_distance_DA
_geom_hbond_angle_DHA
O9 H9 O7 1_565 0.838(10) 2.04(2) 2.783(3) 148(3)
